data_2237538
loop_
_publ_author_name
'Romero, Nancy'
'Gnecco, Dino'
'Ter\'an, Joel'
'Bern\`es, Sylvain'

_publ_section_title
;
 4-Hydroxy-1,1'-bis[(<i>S</i>)-1-phenylethyl]-5,5',6,6'-tetrahydro-3,4'-bipyridine-2,2'(1<i>H</i>,1'<i>H</i>)-dione
;
_journal_coeditor_code NR2039
_journal_issue 3
_journal_name_full 'Acta Crystallographica Section E'
_journal_page_first o408
_journal_page_last o409
_journal_paper_doi 10.1107/S1600536813004017
_journal_volume 69
_journal_year 2013
_chemical_formula_iupac 'C26 H28 N2 O3'
_chemical_formula_moiety 'C26 H28 N2 O3'
_chemical_formula_sum 'C26 H28 N2 O3'
_chemical_formula_weight 416.50
_chemical_melting_point 444
_chemical_name_systematic
4-Hydroxy-1,1'-bis[(<i>S</i>)-1-phenylethyl]-5,5',6,6'-tetrahydro-3,4'-bipyridine-2,2'(1<i>H</i>,1'<i>H</i>)-dione
_space_group_IT_number 19
_symmetry_cell_setting orthorhombic
_symmetry_space_group_name_Hall 'P 2ac 2ab'
_symmetry_space_group_name_H-M 'P 21 21 21'
_atom_sites_solution_hydrogens geom
_atom_sites_solution_primary direct
_atom_sites_solution_secondary difmap
_audit_creation_method SHELXL97
_cell_angle_alpha 90.00
_cell_angle_beta 90.00
_cell_angle_gamma 90.00
_cell_formula_units_Z 4
_cell_length_a 9.6647(13)
_cell_length_b 9.7281(10)
_cell_length_c 23.684(3)
_cell_measurement_reflns_used 62
_cell_measurement_temperature 296.0(10)
_cell_measurement_theta_max 11.95
_cell_measurement_theta_min 4.71
_cell_volume 2226.7(5)
_computing_cell_refinement 'XSCANS (Siemens, 1996)'
_computing_data_collection 'XSCANS (Siemens, 1996)'
_computing_data_reduction 'XSCANS (Siemens, 1996)'
_computing_molecular_graphics '<i>Mercury</i> (Macrae <i>et al.</i>, 2008)'
_computing_publication_material 'SHELXL97 (Sheldrick, 2008)'
_computing_structure_refinement 'SHELXL97 (Sheldrick, 2008)'
_computing_structure_solution 'SHELXS97 (Sheldrick, 2008)'
_diffrn_ambient_temperature 296.0(10)
_diffrn_measured_fraction_theta_full 0.996
_diffrn_measured_fraction_theta_max 0.996
_diffrn_measurement_device_type 'Bruker P4'
_diffrn_measurement_method '\w scans'
_diffrn_radiation_monochromator graphite
_diffrn_radiation_source 'fine-focus sealed tube'
_diffrn_radiation_type MoK\a
_diffrn_radiation_wavelength 0.71073
_diffrn_reflns_av_R_equivalents 0.0193
_diffrn_reflns_av_sigmaI/netI 0.0382
_diffrn_reflns_limit_h_max 2
_diffrn_reflns_limit_h_min -11
_diffrn_reflns_limit_k_max 1
_diffrn_reflns_limit_k_min -11
_diffrn_reflns_limit_l_max 28
_diffrn_reflns_limit_l_min -1
_diffrn_reflns_number 3173
_diffrn_reflns_theta_full 25.00
_diffrn_reflns_theta_max 25.00
_diffrn_reflns_theta_min 2.26
_diffrn_standards_decay_% 1.5
_diffrn_standards_interval_count 97
_diffrn_standards_number 3
_exptl_absorpt_coefficient_mu 0.081
_exptl_absorpt_correction_type none
_exptl_crystal_colour Colourless
_exptl_crystal_density_diffrn 1.242
_exptl_crystal_density_method 'not measured'
_exptl_crystal_description plate
_exptl_crystal_F_000 888
_exptl_crystal_size_max 0.60
_exptl_crystal_size_mid 0.60
_exptl_crystal_size_min 0.08
_refine_diff_density_max 0.186
_refine_diff_density_min -0.146
_refine_ls_abs_structure_details
;
Assigned from synthesis. Friedel pairs (621) were merged
;
_refine_ls_extinction_coef 0.0098(15)
_refine_ls_extinction_expression Fc^*^=kFc[1+0.001xFc^2^\l^3^/sin(2\q)]^-1/4^
_refine_ls_extinction_method 'SHELXL97 (Sheldrick, 2008)'
_refine_ls_goodness_of_fit_ref 1.042
_refine_ls_hydrogen_treatment mixed
_refine_ls_matrix_type full
_refine_ls_number_constraints 0
_refine_ls_number_parameters 286
_refine_ls_number_reflns 2250
_refine_ls_number_restraints 0
_refine_ls_restrained_S_all 1.042
_refine_ls_R_factor_all 0.0533
_refine_ls_R_factor_gt 0.0387
_refine_ls_shift/su_max 0.000
_refine_ls_shift/su_mean 0.000
_refine_ls_structure_factor_coef Fsqd
_refine_ls_weighting_details 'calc w=1/[\s^2^(Fo^2^)+(0.0483P)^2^+0.2404P] where P=(Fo^2^+2Fc^2^)/3'
_refine_ls_weighting_scheme calc
_refine_ls_wR_factor_gt 0.0881
_refine_ls_wR_factor_ref 0.0953
_reflns_number_gt 1843
_reflns_number_total 2250
_reflns_threshold_expression I>2\s(I)
_cod_data_source_file nr2039.cif
_cod_data_source_block I
_cod_database_code 2237538
_cod_database_fobs_code 2237538

loop_
_symmetry_equiv_pos_as_xyz
'x, y, z'
'-x+1/2, -y, z+1/2'
'-x, y+1/2, -z+1/2'
'x+1/2, -y+1/2, -z'

loop_
_atom_site_type_symbol
_atom_site_label
_atom_site_fract_x
_atom_site_fract_y
_atom_site_fract_z
_atom_site_U_iso_or_equiv
_atom_site_adp_type
_atom_site_calc_flag
_atom_site_refinement_flags
_atom_site_occupancy
_atom_site_symmetry_multiplicity
N N1 0.6918(2) 0.2061(2) 0.96330(9) 0.0342(5) Uani d . 1 1
C C2 0.7571(3) 0.3060(3) 0.93294(10) 0.0324(6) Uani d . 1 1
O O2 0.8401(2) 0.27815(18) 0.89463(8) 0.0451(5) Uani d . 1 1
C C3 0.7286(3) 0.4508(3) 0.94792(10) 0.0330(6) Uani d . 1 1
C C4 0.6613(3) 0.4827(3) 0.99592(11) 0.0360(6) Uani d . 1 1
O O4 0.6401(2) 0.61396(19) 1.01054(8) 0.0515(6) Uani d . 1 1
H H4 0.591(4) 0.629(4) 1.0457(14) 0.077 Uiso d . 1 1
C C5 0.6126(3) 0.3712(3) 1.03453(11) 0.0397(7) Uani d . 1 1
H H5A 0.5315 0.4021 1.0551 0.048 Uiso calc R 1 1
H H5B 0.6845 0.3498 1.0617 0.048 Uiso calc R 1 1
C C6 0.5774(3) 0.2438(3) 1.00066(12) 0.0395(6) Uani d . 1 1
H H6A 0.5579 0.1683 1.0262 0.047 Uiso calc R 1 1
H H6B 0.4950 0.2608 0.9783 0.047 Uiso calc R 1 1
C C7 0.7035(3) 0.0612(3) 0.94466(11) 0.0364(7) Uani d . 1 1
H H7A 0.7807 0.0575 0.9179 0.044 Uiso calc R 1 1
C C8 0.7425(4) -0.0316(3) 0.99393(13) 0.0523(8) Uani d . 1 1
H H8A 0.8233 0.0043 1.0123 0.078 Uiso calc R 1 1
H H8B 0.7616 -0.1225 0.9802 0.078 Uiso calc R 1 1
H H8C 0.6673 -0.0352 1.0204 0.078 Uiso calc R 1 1
C C9 0.5745(3) 0.0181(3) 0.91220(11) 0.0412(7) Uani d . 1 1
C C10 0.5143(4) -0.1103(4) 0.91817(15) 0.0656(10) Uani d . 1 1
H H10A 0.5525 -0.1738 0.9430 0.079 Uiso calc R 1 1
C C11 0.3974(5) -0.1450(5) 0.8874(2) 0.0934(15) Uani d . 1 1
H H11A 0.3575 -0.2312 0.8920 0.112 Uiso calc R 1 1
C C12 0.3405(5) -0.0541(6) 0.8505(2) 0.0936(15) Uani d . 1 1
H H12A 0.2614 -0.0779 0.8304 0.112 Uiso calc R 1 1
C C13 0.3993(4) 0.0718(5) 0.84287(17) 0.0778(12) Uani d . 1 1
H H13A 0.3616 0.1332 0.8170 0.093 Uiso calc R 1 1
C C14 0.5151(3) 0.1078(4) 0.87365(12) 0.0557(9) Uani d . 1 1
H H14A 0.5541 0.1942 0.8684 0.067 Uiso calc R 1 1
N N1' 0.8952(2) 0.7324(2) 0.82498(8) 0.0355(5) Uani d . 1 1
C C2' 0.9292(3) 0.7510(3) 0.87967(10) 0.0340(6) Uani d . 1 1
O O2' 1.0011(2) 0.8499(2) 0.89480(8) 0.0513(6) Uani d . 1 1
C C3' 0.8771(3) 0.6493(3) 0.92029(10) 0.0370(7) Uani d . 1 1
H H3'A 0.9110 0.6518 0.9570 0.044 Uiso calc R 1 1
C C4' 0.7837(3) 0.5535(3) 0.90715(10) 0.0321(6) Uani d . 1 1
C C5' 0.7280(3) 0.5523(3) 0.84798(11) 0.0430(7) Uani d . 1 1
H H5'A 0.7012 0.4593 0.8380 0.052 Uiso calc R 1 1
H H5'B 0.6462 0.6098 0.8461 0.052 Uiso calc R 1 1
C C6' 0.8320(3) 0.6029(3) 0.80695(10) 0.0445(7) Uani d . 1 1
H H6'A 0.9038 0.5341 0.8024 0.053 Uiso calc R 1 1
H H6'B 0.7879 0.6161 0.7706 0.053 Uiso calc R 1 1
C C7' 0.9595(3) 0.8177(3) 0.78050(10) 0.0380(7) Uani d . 1 1
H H7'A 0.9965 0.9002 0.7989 0.046 Uiso calc R 1 1
C C8' 1.0818(3) 0.7410(3) 0.75459(13) 0.0517(8) Uani d . 1 1
H H8'A 1.1431 0.7112 0.7841 0.078 Uiso calc R 1 1
H H8'B 1.1307 0.8011 0.7294 0.078 Uiso calc R 1 1
H H8'C 1.0486 0.6625 0.7341 0.078 Uiso calc R 1 1
C C9' 0.8503(3) 0.8648(3) 0.73878(11) 0.0361(6) Uani d . 1 1
C C10' 0.8695(3) 0.8573(3) 0.68070(11) 0.0454(7) Uani d . 1 1
H H10B 0.9502 0.8189 0.6663 0.055 Uiso calc R 1 1
C C11' 0.7697(4) 0.9065(4) 0.64424(13) 0.0623(10) Uani d . 1 1
H H11B 0.7848 0.9015 0.6055 0.075 Uiso calc R 1 1
C C12' 0.6498(4) 0.9619(4) 0.66362(14) 0.0677(11) Uani d . 1 1
H H12B 0.5838 0.9950 0.6385 0.081 Uiso calc R 1 1
C C13' 0.6274(4) 0.9684(4) 0.72079(15) 0.0694(10) Uani d . 1 1
H H13B 0.5451 1.0050 0.7345 0.083 Uiso calc R 1 1
C C14' 0.7266(3) 0.9210(3) 0.75817(12) 0.0540(9) Uani d . 1 1
H H14B 0.7104 0.9267 0.7968 0.065 Uiso calc R 1 1

loop_
_atom_site_aniso_label
_atom_site_aniso_U_11
_atom_site_aniso_U_22
_atom_site_aniso_U_33
_atom_site_aniso_U_12
_atom_site_aniso_U_13
_atom_site_aniso_U_23
N1 0.0404(13) 0.0275(11) 0.0346(11) -0.0001(11) 0.0091(10) -0.0041(9)
C2 0.0325(14) 0.0351(14) 0.0297(12) -0.0011(13) 0.0019(12) -0.0017(12)
O2 0.0508(12) 0.0422(11) 0.0423(10) 0.0002(10) 0.0178(10) -0.0038(9)
C3 0.0391(15) 0.0313(14) 0.0285(13) -0.0026(13) 0.0019(13) 0.0015(11)
C4 0.0411(15) 0.0299(13) 0.0369(14) 0.0002(13) 0.0029(14) -0.0022(12)
O4 0.0783(15) 0.0321(10) 0.0440(11) 0.0044(12) 0.0186(12) -0.0040(9)
C5 0.0492(17) 0.0355(14) 0.0345(13) 0.0030(15) 0.0127(13) -0.0003(12)
C6 0.0438(15) 0.0335(13) 0.0413(13) -0.0009(15) 0.0131(14) 0.0015(12)
C7 0.0408(16) 0.0304(14) 0.0379(15) 0.0023(13) 0.0076(13) -0.0029(12)
C8 0.069(2) 0.0383(16) 0.0498(17) 0.0068(17) 0.0001(18) 0.0023(14)
C9 0.0424(16) 0.0387(16) 0.0425(15) -0.0041(15) 0.0104(14) -0.0084(13)
C10 0.075(2) 0.055(2) 0.067(2) -0.022(2) 0.007(2) -0.0112(18)
C11 0.090(3) 0.079(3) 0.112(3) -0.046(3) 0.012(3) -0.025(3)
C12 0.061(3) 0.115(4) 0.105(3) -0.021(3) -0.015(3) -0.047(3)
C13 0.064(2) 0.100(3) 0.069(2) 0.016(3) -0.022(2) -0.023(2)
C14 0.060(2) 0.0543(19) 0.0529(18) 0.0013(19) -0.0122(17) -0.0087(16)
N1' 0.0458(13) 0.0324(12) 0.0283(10) -0.0111(11) -0.0044(10) 0.0032(9)
C2' 0.0389(14) 0.0290(13) 0.0341(13) -0.0029(14) -0.0037(12) -0.0004(12)
O2' 0.0703(14) 0.0451(12) 0.0385(10) -0.0271(12) -0.0081(11) -0.0027(9)
C3' 0.0493(17) 0.0367(15) 0.0251(12) -0.0032(15) -0.0030(13) -0.0004(11)
C4' 0.0361(15) 0.0295(13) 0.0308(13) 0.0006(13) 0.0040(12) -0.0010(11)
C5' 0.0483(17) 0.0441(16) 0.0364(13) -0.0171(16) -0.0055(14) 0.0013(13)
C6' 0.0631(19) 0.0415(15) 0.0290(13) -0.0164(17) -0.0049(14) -0.0005(13)
C7' 0.0437(16) 0.0348(14) 0.0354(14) -0.0078(14) 0.0014(13) 0.0067(12)
C8' 0.0450(16) 0.0530(18) 0.0570(17) 0.0050(17) 0.0057(15) 0.0153(16)
C9' 0.0420(15) 0.0326(14) 0.0336(13) -0.0035(14) 0.0037(13) 0.0026(12)
C10' 0.0488(17) 0.0521(18) 0.0354(13) 0.0087(16) 0.0085(15) 0.0035(13)
C11' 0.072(2) 0.080(2) 0.0351(15) 0.010(2) -0.0004(17) 0.0130(17)
C12' 0.066(2) 0.083(3) 0.054(2) 0.022(2) -0.007(2) 0.0172(19)
C13' 0.052(2) 0.086(3) 0.070(2) 0.023(2) 0.0059(19) 0.006(2)
C14' 0.0559(19) 0.066(2) 0.0401(15) 0.0104(19) 0.0106(16) 0.0035(15)

loop_
_atom_type_symbol
_atom_type_description
_atom_type_scat_dispersion_real
_atom_type_scat_dispersion_imag
_atom_type_scat_source
C C 0.0033 0.0016 'International Tables Vol C Tables 4.2.6.8 and 6.1.1.4'
H H 0.0000 0.0000 'International Tables Vol C Tables 4.2.6.8 and 6.1.1.4'
N N 0.0061 0.0033 'International Tables Vol C Tables 4.2.6.8 and 6.1.1.4'
O O 0.0106 0.0060 'International Tables Vol C Tables 4.2.6.8 and 6.1.1.4'

loop_
_geom_angle_atom_site_label_1
_geom_angle_atom_site_label_2
_geom_angle_atom_site_label_3
_geom_angle
C2 N1 C6 119.3(2)
C2 N1 C7 119.1(2)
C6 N1 C7 118.4(2)
O2 C2 N1 121.9(2)
O2 C2 C3 120.3(2)
N1 C2 C3 117.8(2)
C4 C3 C2 120.8(2)
C4 C3 C4' 124.5(2)
C2 C3 C4' 114.6(2)
O4 C4 C3 120.8(2)
O4 C4 C5 119.1(2)
C3 C4 C5 120.1(2)
C4 O4 H4 116(2)
C4 C5 C6 109.9(2)
C4 C5 H5A 109.7
C6 C5 H5A 109.7
C4 C5 H5B 109.7
C6 C5 H5B 109.7
H5A C5 H5B 108.2
N1 C6 C5 110.8(2)
N1 C6 H6A 109.5
C5 C6 H6A 109.5
N1 C6 H6B 109.5
C5 C6 H6B 109.5
H6A C6 H6B 108.1
N1 C7 C8 110.8(2)
N1 C7 C9 110.5(2)
C8 C7 C9 115.2(2)
N1 C7 H7A 106.6
C8 C7 H7A 106.6
C9 C7 H7A 106.6
C7 C8 H8A 109.5
C7 C8 H8B 109.5
H8A C8 H8B 109.5
C7 C8 H8C 109.5
H8A C8 H8C 109.5
H8B C8 H8C 109.5
C10 C9 C14 117.4(3)
C10 C9 C7 122.7(3)
C14 C9 C7 119.8(3)
C9 C10 C11 120.5(4)
C9 C10 H10A 119.7
C11 C10 H10A 119.7
C12 C11 C10 120.6(4)
C12 C11 H11A 119.7
C10 C11 H11A 119.7
C11 C12 C13 120.1(4)
C11 C12 H12A 120.0
C13 C12 H12A 120.0
C12 C13 C14 119.8(4)
C12 C13 H13A 120.1
C14 C13 H13A 120.1
C13 C14 C9 121.5(4)
C13 C14 H14A 119.2
C9 C14 H14A 119.2
C2' N1' C6' 119.8(2)
C2' N1' C7' 120.4(2)
C6' N1' C7' 116.79(19)
O2' C2' N1' 121.2(2)
O2' C2' C3' 121.7(2)
N1' C2' C3' 117.1(2)
C4' C3' C2' 123.3(2)
C4' C3' H3'A 118.3
C2' C3' H3'A 118.3
C3' C4' C3 124.0(2)
C3' C4' C5' 117.8(2)
C3 C4' C5' 118.2(2)
C6' C5' C4' 111.5(2)
C6' C5' H5'A 109.3
C4' C5' H5'A 109.3
C6' C5' H5'B 109.3
C4' C5' H5'B 109.3
H5'A C5' H5'B 108.0
N1' C6' C5' 112.2(2)
N1' C6' H6'A 109.2
C5' C6' H6'A 109.2
N1' C6' H6'B 109.2
C5' C6' H6'B 109.2
H6'A C6' H6'B 107.9
N1' C7' C9' 110.0(2)
N1' C7' C8' 109.7(2)
C9' C7' C8' 115.1(2)
N1' C7' H7'A 107.2
C9' C7' H7'A 107.2
C8' C7' H7'A 107.2
C7' C8' H8'A 109.5
C7' C8' H8'B 109.5
H8'A C8' H8'B 109.5
C7' C8' H8'C 109.5
H8'A C8' H8'C 109.5
H8'B C8' H8'C 109.5
C10' C9' C14' 117.5(3)
C10' C9' C7' 122.4(3)
C14' C9' C7' 120.1(2)
C11' C10' C9' 120.5(3)
C11' C10' H10B 119.8
C9' C10' H10B 119.8
C12' C11' C10' 121.5(3)
C12' C11' H11B 119.3
C10' C11' H11B 119.3
C11' C12' C13' 119.1(3)
C11' C12' H12B 120.4
C13' C12' H12B 120.4
C12' C13' C14' 120.4(3)
C12' C13' H13B 119.8
C14' C13' H13B 119.8
C13' C14' C9' 121.0(3)
C13' C14' H14B 119.5
C9' C14' H14B 119.5

loop_
_geom_bond_atom_site_label_1
_geom_bond_atom_site_label_2
_geom_bond_distance
N1 C2 1.363(3)
N1 C6 1.463(3)
N1 C7 1.482(3)
C2 O2 1.241(3)
C2 C3 1.478(4)
C3 C4 1.346(4)
C3 C4' 1.488(3)
C4 O4 1.339(3)
C4 C5 1.495(4)
O4 H4 0.97(4)
C5 C6 1.515(4)
C5 H5A 0.9700
C5 H5B 0.9700
C6 H6A 0.9700
C6 H6B 0.9700
C7 C8 1.523(4)
C7 C9 1.524(4)
C7 H7A 0.9800
C8 H8A 0.9600
C8 H8B 0.9600
C8 H8C 0.9600
C9 C10 1.385(5)
C9 C14 1.388(4)
C10 C11 1.386(6)
C10 H10A 0.9300
C11 C12 1.359(6)
C11 H11A 0.9300
C12 C13 1.362(6)
C12 H12A 0.9300
C13 C14 1.381(5)
C13 H13A 0.9300
C14 H14A 0.9300
N1' C2' 1.348(3)
N1' C6' 1.464(3)
N1' C7' 1.478(3)
C2' O2' 1.240(3)
C2' C3' 1.469(4)
C3' C4' 1.334(4)
C3' H3'A 0.9300
C4' C5' 1.501(4)
C5' C6' 1.482(4)
C5' H5'A 0.9700
C5' H5'B 0.9700
C6' H6'A 0.9700
C6' H6'B 0.9700
C7' C9' 1.517(4)
C7' C8' 1.527(4)
C7' H7'A 0.9800
C8' H8'A 0.9600
C8' H8'B 0.9600
C8' H8'C 0.9600
C9' C10' 1.390(4)
C9' C14' 1.392(4)
C10' C11' 1.380(4)
C10' H10B 0.9300
C11' C12' 1.357(5)
C11' H11B 0.9300
C12' C13' 1.373(5)
C12' H12B 0.9300
C13' C14' 1.384(5)
C13' H13B 0.9300
C14' H14B 0.9300

loop_
_geom_hbond_atom_site_label_D
_geom_hbond_atom_site_label_H
_geom_hbond_atom_site_label_A
_geom_hbond_site_symmetry_A
_geom_hbond_distance_DH
_geom_hbond_distance_HA
_geom_hbond_distance_DA
_geom_hbond_angle_DHA
_geom_hbond_publ_flag
O4 H4 O2' 4_467 0.97(4) 1.67(4) 2.637(3) 177(4) yes

loop_
_geom_torsion_atom_site_label_1
_geom_torsion_atom_site_label_2
_geom_torsion_atom_site_label_3
_geom_torsion_atom_site_label_4
_geom_torsion
C6 N1 C2 O2 -169.0(2)
C7 N1 C2 O2 -9.4(4)
C6 N1 C2 C3 12.4(4)
C7 N1 C2 C3 172.0(2)
O2 C2 C3 C4 -166.8(3)
N1 C2 C3 C4 11.8(4)
O2 C2 C3 C4' 11.4(4)
N1 C2 C3 C4' -170.0(2)
C2 C3 C4 O4 177.4(3)
C4' C3 C4 O4 -0.5(4)
C2 C3 C4 C5 -0.8(4)
C4' C3 C4 C5 -178.8(3)
O4 C4 C5 C6 150.8(3)
C3 C4 C5 C6 -30.9(4)
C2 N1 C6 C5 -44.4(3)
C7 N1 C6 C5 155.8(2)
C4 C5 C6 N1 51.5(3)
C2 N1 C7 C8 131.3(3)
C6 N1 C7 C8 -68.8(3)
C2 N1 C7 C9 -99.8(3)
C6 N1 C7 C9 60.1(3)
N1 C7 C9 C10 -140.3(3)
C8 C7 C9 C10 -13.8(4)
N1 C7 C9 C14 41.5(3)
C8 C7 C9 C14 168.0(3)
C14 C9 C10 C11 -1.3(5)
C7 C9 C10 C11 -179.6(3)
C9 C10 C11 C12 0.5(6)
C10 C11 C12 C13 0.9(7)
C11 C12 C13 C14 -1.4(7)
C12 C13 C14 C9 0.5(5)
C10 C9 C14 C13 0.8(5)
C7 C9 C14 C13 179.1(3)
C6' N1' C2' O2' 169.0(3)
C7' N1' C2' O2' 9.0(4)
C6' N1' C2' C3' -11.1(4)
C7' N1' C2' C3' -171.1(2)
O2' C2' C3' C4' 170.0(3)
N1' C2' C3' C4' -10.0(4)
C2' C3' C4' C3 -179.2(3)
C2' C3' C4' C5' -1.1(4)
C4 C3 C4' C3' 59.3(4)
C2 C3 C4' C3' -118.7(3)
C4 C3 C4' C5' -118.8(3)
C2 C3 C4' C5' 63.2(3)
C3' C4' C5' C6' 30.6(4)
C3 C4' C5' C6' -151.1(2)
C2' N1' C6' C5' 40.8(4)
C7' N1' C6' C5' -158.4(2)
C4' C5' C6' N1' -48.9(3)
C2' N1' C7' C9' -135.9(3)
C6' N1' C7' C9' 63.5(3)
C2' N1' C7' C8' 96.5(3)
C6' N1' C7' C8' -64.1(3)
N1' C7' C9' C10' -133.8(3)
C8' C7' C9' C10' -9.2(4)
N1' C7' C9' C14' 47.8(3)
C8' C7' C9' C14' 172.3(3)
C14' C9' C10' C11' 1.1(5)
C7' C9' C10' C11' -177.3(3)
C9' C10' C11' C12' -0.7(5)
C10' C11' C12' C13' -0.3(6)
C11' C12' C13' C14' 0.9(6)
C12' C13' C14' C9' -0.5(6)
C10' C9' C14' C13' -0.5(5)
C7' C9' C14' C13' 178.0(3)

loop_
_cod_related_entry_id
_cod_related_entry_database
_cod_related_entry_code
1 ChemSpider 30658352
